data_4068114
loop_
_publ_author_name
'Benjamin, Sophie L.'
'Levason, William'
'Reid, Gillian'
'Warr, Robert P.'

_publ_section_title
;
 Halostibines SbMeX2and SbMe2X: Lewis Acids or Lewis Bases?
;
_journal_issue 3
_journal_name_full Organometallics
_journal_page_first 1025
_journal_paper_doi 10.1021/om2010996
_journal_volume 31
_journal_year 2012
_chemical_formula_moiety 'C11 H11 Br2 N2 Sb'
_chemical_formula_sum 'C11 H11 Br2 N2 Sb'
_chemical_formula_weight 452.79
_chemical_name_systematic
; 
 Dibromo-methyl(2,2'-bipyridyl-N,N')antimony(III) 
;
_space_group_IT_number 11
_space_group_name_Hall '-P 2yb'
_symmetry_cell_setting monoclinic
_symmetry_space_group_name_Hall '-P 2yb'
_symmetry_space_group_name_H-M 'P 1 21/m 1'
_atom_sites_solution_hydrogens geom
_atom_sites_solution_primary direct
_atom_sites_solution_secondary difmap
_audit_creation_date 2010-11-19
_audit_creation_method SHELXL-97
_audit_update_record '2011-03-14  Revised treatment of H on C1'
_cell_angle_alpha 90.00
_cell_angle_beta 95.639(10)
_cell_angle_gamma 90.00
_cell_formula_units_Z 2
_cell_length_a 5.7015(10)
_cell_length_b 16.459(3)
_cell_length_c 7.0828(10)
_cell_measurement_reflns_used 11000
_cell_measurement_temperature 120(2)
_cell_measurement_theta_max 27.48
_cell_measurement_theta_min 2.91
_cell_volume 661.44(19)
_computing_cell_refinement 'DENZO (Otwinowski & Minor, 1997)'
_computing_data_collection 'COLLECT (Hooft, R.W.W., 1998)'
_computing_data_reduction 'DENZO (Otwinowski & Minor, 1997)'
_computing_structure_refinement 'SHELXL-97 (Sheldrick, 1997)'
_computing_structure_solution 'DIRDIF-99 (Beurskens, 1999)'
_diffrn_ambient_temperature 120(2)
_diffrn_detector_area_resol_mean '4096x4096pixels / 62x62mm'
_diffrn_measured_fraction_theta_full 0.994
_diffrn_measured_fraction_theta_max 0.994
_diffrn_measurement_device_type 'Bruker-Nonius APEX II CCD camera on \k-goniostat'
_diffrn_measurement_method '\f & \w scans'
_diffrn_radiation_monochromator '10cm confocal mirrors'
_diffrn_radiation_source 'Bruker-Nonius FR591 rotating anode'
_diffrn_radiation_type MoK\a
_diffrn_radiation_wavelength 0.71073
_diffrn_reflns_av_R_equivalents 0.0457
_diffrn_reflns_av_sigmaI/netI 0.0334
_diffrn_reflns_limit_h_max 7
_diffrn_reflns_limit_h_min -7
_diffrn_reflns_limit_k_max 21
_diffrn_reflns_limit_k_min -19
_diffrn_reflns_limit_l_max 9
_diffrn_reflns_limit_l_min -9
_diffrn_reflns_number 11179
_diffrn_reflns_theta_full 27.53
_diffrn_reflns_theta_max 27.53
_diffrn_reflns_theta_min 3.14
_diffrn_standards_number 0
_exptl_absorpt_coefficient_mu 8.101
_exptl_absorpt_correction_T_max 1.0000
_exptl_absorpt_correction_T_min 0.7399
_exptl_absorpt_correction_type multi-scan
_exptl_absorpt_process_details 'SADABS V2.10 (Sheldrick, G.M., 2007)'
_exptl_crystal_colour yellow
_exptl_crystal_density_diffrn 2.273
_exptl_crystal_density_method 'not measured'
_exptl_crystal_description rhombus
_exptl_crystal_F_000 424
_exptl_crystal_size_max 0.16
_exptl_crystal_size_mid 0.09
_exptl_crystal_size_min 0.04
_refine_diff_density_max 5.526
_refine_diff_density_min -1.135
_refine_diff_density_rms 0.212
_refine_ls_extinction_method none
_refine_ls_goodness_of_fit_ref 1.101
_refine_ls_hydrogen_treatment mixed
_refine_ls_matrix_type full
_refine_ls_number_parameters 81
_refine_ls_number_reflns 1574
_refine_ls_number_restraints 4
_refine_ls_restrained_S_all 1.099
_refine_ls_R_factor_all 0.0470
_refine_ls_R_factor_gt 0.0428
_refine_ls_shift/su_max 0.000
_refine_ls_shift/su_mean 0.000
_refine_ls_structure_factor_coef Fsqd
_refine_ls_weighting_details 'w=1/[\s^2^(Fo^2^)+(0.0434P)^2^+6.4006P] where P=(Fo^2^+2Fc^2^)/3'
_refine_ls_weighting_scheme calc
_refine_ls_wR_factor_gt 0.1045
_refine_ls_wR_factor_ref 0.1068
_reflns_number_gt 1445
_reflns_number_total 1574
_reflns_threshold_expression I>2\s(I)
_cod_data_source_file om2010996_si_002.cif
_cod_data_source_block 10slbr09bipy
_cod_depositor_comments
;
The following automatic conversions were performed:

'_exptl_absorpt_correction_type' value 'multi scan' changed to
'multi-scan' according to
/home/saulius/struct/CIF-dictionaries/cif_core.dic dictionary named
'cif_core.dic' version 2.4.1 from 2010-06-29.

Automatic conversion script
Id: cif_fix_values 1715 2011-07-08 13:25:40Z adriana 
;
_cod_original_cell_volume 661.46(18)
_cod_original_sg_symbol_H-M 'P 2(1)/m'
_cod_database_code 4068114

loop_
_symmetry_equiv_pos_as_xyz
'x, y, z'
'-x, y+1/2, -z'
'-x, -y, -z'
'x, -y-1/2, z'

loop_
_atom_site_label
_atom_site_type_symbol
_atom_site_fract_x
_atom_site_fract_y
_atom_site_fract_z
_atom_site_U_iso_or_equiv
_atom_site_adp_type
_atom_site_occupancy
_atom_site_symmetry_multiplicity
_atom_site_calc_flag
_atom_site_refinement_flags
Sb1 Sb 0.12630(9) 0.2500 0.02198(7) 0.01463(17) Uani 1 2 d S
Br1 Br -0.01979(11) 0.38587(4) 0.21751(9) 0.0262(2) Uani 1 1 d .
N1 N 0.3658(9) 0.3316(3) -0.1558(7) 0.0170(10) Uani 1 1 d .
C1 C 0.4184(16) 0.2500 0.2311(12) 0.0230(17) Uani 1 2 d SD
H1A H 0.515(4) 0.2014(3) 0.220(7) 0.035 Uiso 1 1 d D
H1B H 0.352(15) 0.2500 0.353(7) 0.035 Uiso 1 2 d SD
C2 C 0.5313(10) 0.2947(4) -0.2525(8) 0.0169(11) Uani 1 1 d .
C3 C 0.6872(10) 0.3408(4) -0.3476(7) 0.0173(11) Uani 1 1 d .
H3 H 0.8015 0.3148 -0.4156 0.021 Uiso 1 1 calc R
C4 C 0.6752(10) 0.4248(3) -0.3431(8) 0.0177(11) Uani 1 1 d .
H4 H 0.7831 0.4568 -0.4050 0.021 Uiso 1 1 calc R
C5 C 0.5036(10) 0.4612(4) -0.2468(8) 0.0201(12) Uani 1 1 d .
H5 H 0.4909 0.5187 -0.2430 0.024 Uiso 1 1 calc R
C6 C 0.3505(11) 0.4129(4) -0.1561(8) 0.0215(12) Uani 1 1 d .
H6 H 0.2310 0.4381 -0.0921 0.026 Uiso 1 1 calc R

loop_
_atom_site_aniso_label
_atom_site_aniso_U_11
_atom_site_aniso_U_22
_atom_site_aniso_U_33
_atom_site_aniso_U_23
_atom_site_aniso_U_13
_atom_site_aniso_U_12
Sb1 0.0137(3) 0.0135(3) 0.0170(3) 0.000 0.00256(19) 0.000
Br1 0.0291(4) 0.0160(3) 0.0367(4) -0.0045(2) 0.0198(3) -0.0013(2)
N1 0.021(2) 0.013(2) 0.018(2) 0.0005(18) 0.0071(18) 0.0013(19)
C1 0.021(4) 0.026(5) 0.021(4) 0.000 0.001(3) 0.000
C2 0.020(3) 0.018(3) 0.014(2) 0.001(2) 0.006(2) 0.000(2)
C3 0.022(3) 0.017(3) 0.013(2) 0.002(2) 0.006(2) -0.001(2)
C4 0.023(3) 0.012(3) 0.019(3) 0.004(2) 0.005(2) -0.002(2)
C5 0.028(3) 0.012(3) 0.021(3) 0.002(2) 0.006(2) -0.003(2)
C6 0.030(3) 0.016(3) 0.020(3) -0.001(2) 0.007(2) 0.005(2)

loop_
_atom_type_symbol
_atom_type_description
_atom_type_scat_dispersion_real
_atom_type_scat_dispersion_imag
_atom_type_scat_source
C C 0.0033 0.0016 'International Tables Vol C Tables 4.2.6.8 and 6.1.1.4'
H H 0.0000 0.0000 'International Tables Vol C Tables 4.2.6.8 and 6.1.1.4'
N N 0.0061 0.0033 'International Tables Vol C Tables 4.2.6.8 and 6.1.1.4'
Br Br -0.2901 2.4595 'International Tables Vol C Tables 4.2.6.8 and 6.1.1.4'
Sb Sb -0.5866 1.5461 'International Tables Vol C Tables 4.2.6.8 and 6.1.1.4'

loop_
_geom_angle_atom_site_label_1
_geom_angle_atom_site_label_2
_geom_angle_atom_site_label_3
_geom_angle
_geom_angle_site_symmetry_1
_geom_angle_site_symmetry_3
C1 Sb1 N1 85.2(2) . .
C1 Sb1 N1 85.2(2) . 4_565
N1 Sb1 N1 69.2(2) . 4_565
C1 Sb1 Br1 84.59(15) . .
N1 Sb1 Br1 91.44(12) . .
N1 Sb1 Br1 158.82(12) 4_565 .
C1 Sb1 Br1 84.59(15) . 4_565
N1 Sb1 Br1 158.82(12) . 4_565
N1 Sb1 Br1 91.44(11) 4_565 4_565
Br1 Sb1 Br1 106.01(3) . 4_565
C6 N1 C2 119.6(5) . .
C6 N1 Sb1 121.8(4) . .
C2 N1 Sb1 118.6(4) . .
Sb1 C1 H1A 111(3) . .
Sb1 C1 H1B 106(5) . .
H1A C1 H1B 109.9(15) . .
N1 C2 C3 120.4(5) . .
N1 C2 C2 116.5(3) . 4_565
C3 C2 C2 123.1(3) . 4_565
C4 C3 C2 119.9(5) . .
C4 C3 H3 120.1 . .
C2 C3 H3 120.1 . .
C5 C4 C3 118.9(5) . .
C5 C4 H4 120.5 . .
C3 C4 H4 120.5 . .
C4 C5 C6 119.2(6) . .
C4 C5 H5 120.4 . .
C6 C5 H5 120.4 . .
N1 C6 C5 122.0(6) . .
N1 C6 H6 119.0 . .
C5 C6 H6 119.0 . .

loop_
_geom_bond_atom_site_label_1
_geom_bond_atom_site_label_2
_geom_bond_distance
_geom_bond_site_symmetry_2
Sb1 C1 2.117(8) .
Sb1 N1 2.365(5) .
Sb1 N1 2.365(5) 4_565
Sb1 Br1 2.7999(7) .
Sb1 Br1 2.7999(7) 4_565
N1 C6 1.341(8) .
N1 C2 1.362(7) .
C1 H1A 0.979(10) .
C1 H1B 0.978(10) .
C2 C3 1.393(8) .
C2 C2 1.471(12) 4_565
C3 C4 1.384(8) .
C3 H3 0.9500 .
C4 C5 1.383(8) .
C4 H4 0.9500 .
C5 C6 1.385(8) .
C5 H5 0.9500 .
C6 H6 0.9500 .
